data_2201153
loop_
_publ_author_name
'Howie, R. Alan'
'Wardell, Solange M. S. V.'

_publ_section_title
;
 Bis(2-carboethoxyethyl)diiodotin at 120K
;
_journal_issue 6
_journal_name_full 'Acta Crystallographica Section E'
_journal_page_first m257
_journal_page_last m259
_journal_paper_doi 10.1107/S1600536802007912
_journal_volume 58
_journal_year 2002
_chemical_formula_iupac '[Sn (C10 H18 O4) I2]'
_chemical_formula_moiety 'C10 H18 I2 O4 Sn'
_chemical_formula_sum 'C10 H18 I2 O4 Sn'
_chemical_formula_weight 574.73
_chemical_name_systematic
;
Bis(2-carboethoxyethyl)diiodotin
;
_space_group_IT_number 15
_symmetry_cell_setting monoclinic
_symmetry_space_group_name_Hall '-C 2yc'
_symmetry_space_group_name_H-M 'C 1 2/c 1'
_atom_sites_solution_hydrogens geom
_atom_sites_solution_primary direct
_atom_sites_solution_secondary difmap
_audit_creation_method SHELXL-97
_cell_angle_alpha 90.00
_cell_angle_beta 115.559(3)
_cell_angle_gamma 90.00
_cell_formula_units_Z 4
_cell_length_a 20.9399(10)
_cell_length_b 9.1673(5)
_cell_length_c 9.6144(5)
_cell_measurement_reflns_used 2840
_cell_measurement_temperature 120(2)
_cell_measurement_theta_max 27.48
_cell_measurement_theta_min 2.91
_cell_volume 1664.99(15)
_computing_cell_refinement 'DENZO and COLLECT'
_computing_data_collection 'DENZO (Otwinowski & Minor, 1997) and COLLECT (Hooft, 1998)'
_computing_data_reduction 'DENZO and COLLECT'
_computing_molecular_graphics 'ORTEP-3 (Farrugia, 1997)'
_computing_publication_material 'SHELXL97 and PLATON (Spek, 1990)'
_computing_structure_refinement 'SHELXL97 (Sheldrick, 1997)'
_computing_structure_solution 'SHELXS97 (Sheldrick, 1997)'
_diffrn_ambient_temperature 120(2)
_diffrn_detector_area_resol_mean 9.091
_diffrn_measured_fraction_theta_full 0.467
_diffrn_measured_fraction_theta_max 0.467
_diffrn_measurement_device_type 'Enraf-Nonius KappaCCD area-detector'
_diffrn_measurement_method '\f and \w scans to fill the Ewald sphere'
_diffrn_radiation_monochromator graphite
_diffrn_radiation_source 'Enraf-Nonius FR591 rotating anode'
_diffrn_radiation_type MoK\a
_diffrn_radiation_wavelength 0.71073
_diffrn_reflns_av_R_equivalents 0.0597
_diffrn_reflns_av_sigmaI/netI 0.0987
_diffrn_reflns_limit_h_max 22
_diffrn_reflns_limit_h_min -27
_diffrn_reflns_limit_k_max 11
_diffrn_reflns_limit_k_min -10
_diffrn_reflns_limit_l_max 10
_diffrn_reflns_limit_l_min -12
_diffrn_reflns_number 5078
_diffrn_reflns_theta_full 27.46
_diffrn_reflns_theta_max 27.46
_diffrn_reflns_theta_min 3.07
_diffrn_standards_decay_% 0
_diffrn_standards_number 0
_exptl_absorpt_coefficient_mu 5.244
_exptl_absorpt_correction_T_max 0.142
_exptl_absorpt_correction_T_min 0.113
_exptl_absorpt_correction_type multi-scan
_exptl_absorpt_process_details '(SORTAV; Blessing, 1995, 1997)'
_exptl_crystal_colour colourless
_exptl_crystal_density_diffrn 2.293
_exptl_crystal_density_method 'not measured'
_exptl_crystal_description prism
_exptl_crystal_F_000 1064
_exptl_crystal_size_max 0.05
_exptl_crystal_size_mid 0.02
_exptl_crystal_size_min 0.02
_refine_diff_density_max 1.505
_refine_diff_density_min -1.167
_refine_ls_extinction_method none
_refine_ls_goodness_of_fit_ref 0.891
_refine_ls_hydrogen_treatment constr
_refine_ls_matrix_type full
_refine_ls_number_parameters 79
_refine_ls_number_reflns 1898
_refine_ls_number_restraints 0
_refine_ls_restrained_S_all 0.891
_refine_ls_R_factor_all 0.0695
_refine_ls_R_factor_gt 0.0376
_refine_ls_shift/su_max <0.001
_refine_ls_shift/su_mean 0.000
_refine_ls_structure_factor_coef Fsqd
_refine_ls_weighting_details 'calc w = 1/[\s^2^(Fo^2^)]'
_refine_ls_weighting_scheme sigma
_refine_ls_wR_factor_gt 0.0654
_refine_ls_wR_factor_ref 0.0772
_reflns_number_gt 1390
_reflns_number_total 1898
_reflns_threshold_expression I>2\s(I)
_cod_data_source_file na6161.cif
_cod_data_source_block I
_cod_original_sg_symbol_H-M 'C 2/c'
_cod_database_code 2201153
_cod_database_fobs_code 2201153

loop_
_symmetry_equiv_pos_as_xyz
'x, y, z'
'-x, y, -z+1/2'
'x+1/2, y+1/2, z'
'-x+1/2, y+1/2, -z+1/2'
'-x, -y, -z'
'x, -y, z-1/2'
'-x+1/2, -y+1/2, -z'
'x+1/2, -y+1/2, z-1/2'

loop_
_atom_site_label
_atom_site_fract_x
_atom_site_fract_y
_atom_site_fract_z
_atom_site_U_iso_or_equiv
_atom_site_adp_type
_atom_site_calc_flag
_atom_site_refinement_flags
_atom_site_occupancy
_atom_site_disorder_assembly
_atom_site_disorder_group
_atom_site_type_symbol
Sn1 0.0000 0.20062(6) 0.7500 0.01956(17) Uani d S 1 . . Sn
I1 -0.11478(2) 0.00964(4) 0.64925(5) 0.02590(15) Uani d . 1 . . I
C1 -0.0047(3) 0.2568(6) 0.5308(6) 0.0238(13) Uani d . 1 . . C
H1A -0.0159 0.1685 0.4651 0.029 Uiso calc R 1 . . H
H1B -0.0431 0.3285 0.4798 0.029 Uiso calc R 1 . . H
C2 0.0652(3) 0.3213(6) 0.5458(6) 0.0249(13) Uani d . 1 . . C
H2A 0.0978 0.2410 0.5510 0.030 Uiso calc R 1 . . H
H2B 0.0564 0.3802 0.4530 0.030 Uiso calc R 1 . . H
C3 0.0999(3) 0.4158(6) 0.6870(6) 0.0225(13) Uani d . 1 . . C
O1 0.0838(2) 0.4114(4) 0.7953(4) 0.0259(9) Uani d . 1 . . O
O2 0.1490(2) 0.5013(4) 0.6825(4) 0.0223(10) Uani d . 1 . . O
C4 0.1854(3) 0.5996(6) 0.8135(6) 0.0280(14) Uani d . 1 . . C
H4A 0.2146 0.5427 0.9071 0.034 Uiso calc R 1 . . H
H4B 0.1505 0.6572 0.8343 0.034 Uiso calc R 1 . . H
C5 0.2312(3) 0.6983(6) 0.7727(7) 0.0339(15) Uani d . 1 . . C
H5A 0.2644 0.6400 0.7488 0.051 Uiso calc R 1 . . H
H5B 0.2577 0.7630 0.8599 0.051 Uiso calc R 1 . . H
H5C 0.2016 0.7570 0.6826 0.051 Uiso calc R 1 . . H

loop_
_atom_site_aniso_label
_atom_site_aniso_U_11
_atom_site_aniso_U_22
_atom_site_aniso_U_33
_atom_site_aniso_U_12
_atom_site_aniso_U_13
_atom_site_aniso_U_23
Sn1 0.0238(3) 0.0163(3) 0.0198(3) 0.000 0.0105(2) 0.000
I1 0.0264(3) 0.0228(2) 0.0295(2) -0.00501(16) 0.0131(2) -0.00468(17)
C1 0.032(4) 0.021(3) 0.017(3) 0.003(3) 0.010(3) -0.001(3)
C2 0.031(4) 0.024(3) 0.022(3) -0.002(3) 0.014(3) -0.002(3)
C3 0.023(3) 0.017(3) 0.027(3) 0.002(3) 0.011(3) 0.003(3)
O1 0.030(2) 0.030(2) 0.024(2) -0.0114(18) 0.017(2) -0.0028(19)
O2 0.027(2) 0.020(2) 0.020(2) -0.0027(17) 0.010(2) -0.0026(17)
C4 0.032(4) 0.022(3) 0.030(3) -0.004(3) 0.014(3) -0.003(3)
C5 0.031(4) 0.030(4) 0.044(4) -0.007(3) 0.020(3) -0.004(3)

loop_
_atom_type_symbol
_atom_type_description
_atom_type_scat_dispersion_real
_atom_type_scat_dispersion_imag
_atom_type_scat_source
C C 0.0033 0.0016 'International Tables Vol C Tables 4.2.6.8 and 6.1.1.4'
H H 0.0000 0.0000 'International Tables Vol C Tables 4.2.6.8 and 6.1.1.4'
I I -0.4742 1.8119 'International Tables Vol C Tables 4.2.6.8 and 6.1.1.4'
O O 0.0106 0.0060 'International Tables Vol C Tables 4.2.6.8 and 6.1.1.4'
Sn Sn -0.6537 1.4246 'International Tables Vol C Tables 4.2.6.8 and 6.1.1.4'

loop_
_geom_angle_atom_site_label_1
_geom_angle_atom_site_label_2
_geom_angle_atom_site_label_3
_geom_angle_site_symmetry_3
_geom_angle
_geom_angle_publ_flag
C1 Sn1 C1 2_556 152.0(3) yes
C1 Sn1 O1 . 73.55(17) yes
C1 Sn1 O1 2_556 84.99(17) yes
O1 Sn1 O1 2_556 79.80(18) yes
C1 Sn1 I1 2_556 99.21(15) yes
O1 Sn1 I1 2_556 89.42(9) yes
C1 Sn1 I1 . 98.24(15) yes
O1 Sn1 I1 . 166.87(9) yes
I1 Sn1 I1 2_556 102.19(2) yes
C2 C1 Sn1 . 111.5(3) ?
C2 C1 H1A . 109.3 ?
Sn1 C1 H1A . 109.3 ?
C2 C1 H1B . 109.3 ?
Sn1 C1 H1B . 109.3 ?
H1A C1 H1B . 108.0 ?
C3 C2 C1 . 112.2(4) ?
C3 C2 H2A . 109.2 ?
C1 C2 H2A . 109.2 ?
C3 C2 H2B . 109.2 ?
C1 C2 H2B . 109.2 ?
H2A C2 H2B . 107.9 ?
O1 C3 O2 . 123.8(5) ?
O1 C3 C2 . 123.0(5) ?
O2 C3 C2 . 113.3(5) ?
C3 O1 Sn1 . 107.8(4) ?
C3 O2 C4 . 117.7(4) ?
O2 C4 C5 . 107.6(4) ?
O2 C4 H4A . 110.2 ?
C5 C4 H4A . 110.2 ?
O2 C4 H4B . 110.2 ?
C5 C4 H4B . 110.2 ?
H4A C4 H4B . 108.5 ?
C4 C5 H5A . 109.5 ?
C4 C5 H5B . 109.5 ?
H5A C5 H5B . 109.5 ?
C4 C5 H5C . 109.5 ?
H5A C5 H5C . 109.5 ?
H5B C5 H5C . 109.5 ?

loop_
_geom_bond_atom_site_label_1
_geom_bond_atom_site_label_2
_geom_bond_site_symmetry_2
_geom_bond_distance
_geom_bond_publ_flag
Sn1 C1 . 2.131(5) yes
Sn1 O1 . 2.518(4) yes
Sn1 I1 . 2.7877(5) yes
C1 C2 . 1.526(8) ?
C1 H1A . 0.9900 ?
C1 H1B . 0.9900 ?
C2 C3 . 1.506(7) ?
C2 H2A . 0.9900 ?
C2 H2B . 0.9900 ?
C3 O1 . 1.226(6) ?
C3 O2 . 1.309(6) ?
O2 C4 . 1.467(6) ?
C4 C5 . 1.489(8) ?
C4 H4A . 0.9900 ?
C4 H4B . 0.9900 ?
C5 H5A . 0.9800 ?
C5 H5B . 0.9800 ?
C5 H5C . 0.9800 ?

loop_
_geom_torsion_atom_site_label_1
_geom_torsion_atom_site_label_2
_geom_torsion_atom_site_label_3
_geom_torsion_atom_site_label_4
_geom_torsion_site_symmetry_1
_geom_torsion
C1 Sn1 C1 C2 2_556 70.7(4)
O1 Sn1 C1 C2 . 29.3(4)
O1 Sn1 C1 C2 2_556 110.1(4)
I1 Sn1 C1 C2 2_556 -57.3(4)
I1 Sn1 C1 C2 . -161.2(4)
Sn1 C1 C2 C3 . -36.8(6)
C1 C2 C3 O1 . 17.3(8)
C1 C2 C3 O2 . -163.3(5)
O2 C3 O1 Sn1 . -171.7(4)
C2 C3 O1 Sn1 . 7.7(6)
C1 Sn1 O1 C3 . -21.5(4)
C1 Sn1 O1 C3 2_556 176.6(4)
O1 Sn1 O1 C3 2_556 -109.2(4)
I1 Sn1 O1 C3 2_556 78.3(4)
I1 Sn1 O1 C3 . -74.0(6)
O1 C3 O2 C4 . -1.5(8)
C2 C3 O2 C4 . 179.1(4)
C3 O2 C4 C5 . -172.6(5)
